data_2213986
loop_
_publ_author_name
'Takagi, Rie'
'Hjelmqvist, Daisy Torino'
'Johnsson, Mats'

_publ_section_title
;
 The solid solution Co~3.6~Mg~1.4~Cl~2~(TeO~3~)~4~
;
_journal_coeditor_code WM2109
_journal_issue 6
_journal_name_full 'Acta Crystallographica Section E'
_journal_page_first i146
_journal_page_last i147
_journal_paper_doi 10.1107/S1600536807024014
_journal_volume 63
_journal_year 2007
_chemical_formula_iupac 'Co3.617 Mg1.383 Cl2 (Te O3 )4'
_chemical_formula_moiety '(Co3.617 Mg1.383) (Te4 O12) Cl2'
_chemical_formula_structural 'Cl2 Co3.617 Mg1.383 O12 Te4'
_chemical_formula_sum 'Cl2 Co3.617 Mg1.383 O12 Te4'
_chemical_formula_weight 1020.08
_chemical_name_systematic
;
cobalt magnesium dichloride tetrakis[trioxotellurate(IV)]
;
_space_group_IT_number 15
_symmetry_cell_setting monoclinic
_symmetry_space_group_name_Hall '-C 2yc'
_symmetry_space_group_name_H-M 'C 1 2/c 1'
_audit_creation_method Jana2000
_cell_angle_alpha 90
_cell_angle_beta 125.3607(7)
_cell_angle_gamma 90
_cell_formula_units_Z 4
_cell_length_a 19.8551(11)
_cell_length_b 5.2584(2)
_cell_length_c 16.4637(10)
_cell_measurement_reflns_used 5897
_cell_measurement_temperature 292
_cell_measurement_theta_max 36.7639
_cell_measurement_theta_min 3.8672
_cell_volume 1401.81(13)
_computing_cell_refinement 'CrysAlis RED (Oxford Diffraction, 2006)'
_computing_data_collection 'CrysAlis CCD (Oxford Diffraction, 2006)'
_computing_data_reduction 'CrysAlis RED'
_computing_molecular_graphics 'DIAMOND (Bergerhoff, 1996)'
_computing_publication_material JANA2000
_computing_structure_refinement 'JANA2000 (Pet\<r\'i\<cek <i>et al.</i>,  2000)'
_computing_structure_solution 'SHELXS97 (Sheldrick, 1997)'
_diffrn_ambient_temperature 292
_diffrn_detector_area_resol_mean 6.7
_diffrn_measured_fraction_theta_full 0.95
_diffrn_measured_fraction_theta_max 0.95
_diffrn_measurement_device_type 'Oxford Diffraction Xcalibur3'
_diffrn_measurement_method \f-scan
_diffrn_radiation_monochromator graphite
_diffrn_radiation_source 'fine-focus sealed tube'
_diffrn_radiation_type 'Mo K\a'
_diffrn_radiation_wavelength 0.71069
_diffrn_reflns_av_R_equivalents 0.0556
_diffrn_reflns_av_sigmaI/netI 0.0250
_diffrn_reflns_limit_h_max 33
_diffrn_reflns_limit_h_min -33
_diffrn_reflns_limit_k_max 8
_diffrn_reflns_limit_k_min -6
_diffrn_reflns_limit_l_max 27
_diffrn_reflns_limit_l_min -23
_diffrn_reflns_number 8065
_diffrn_reflns_theta_full 36.26
_diffrn_reflns_theta_max 36.83
_diffrn_reflns_theta_min 4.07
_diffrn_standards_number 0
_exptl_absorpt_coefficient_mu 12.874
_exptl_absorpt_correction_T_max 0.2203
_exptl_absorpt_correction_T_min 0.1452
_exptl_absorpt_correction_type numerical
_exptl_absorpt_process_details '[X-RED (Stoe & Cie, 1999) and X-Shape (Stoe & Cie, 2001)]'
_exptl_crystal_colour blue
_exptl_crystal_density_diffrn 4.8318
_exptl_crystal_density_method 'not measured'
_exptl_crystal_description prism
_exptl_crystal_F_000 1809
_exptl_crystal_size_max 0.113
_exptl_crystal_size_mid 0.095
_exptl_crystal_size_min 0.081
_refine_diff_density_max 3.82
_refine_diff_density_min -3.94
_refine_ls_extinction_method none
_refine_ls_goodness_of_fit_ref 1.48
_refine_ls_number_parameters 108
_refine_ls_number_reflns 3246
_refine_ls_R_factor_all 0.0540
_refine_ls_R_factor_gt 0.0439
_refine_ls_shift/su_max 0.0176
_refine_ls_shift/su_mean 0.0013
_refine_ls_structure_factor_coef F
_refine_ls_weighting_details w=1/(\s^2^(F)+0.0004F^2^)
_refine_ls_weighting_scheme sigma
_refine_ls_wR_factor_gt 0.0628
_refine_ls_wR_factor_ref 0.0640
_reflns_number_gt 2376
_reflns_number_total 3246
_reflns_threshold_expression I>3\s(I)
_cod_data_source_file wm2109.cif
_cod_data_source_block I
_cod_original_sg_symbol_H-M 'C 2/c'
_cod_database_code 2213986
_cod_database_fobs_code 2213986

loop_
_symmetry_equiv_pos_site_id
_symmetry_equiv_pos_as_xyz
1 x,y,z
2 -x,y,1/2-z
3 -x,-y,-z
4 x,-y,1/2+z
5 1/2+x,1/2+y,z
6 1/2-x,1/2+y,1/2-z
7 1/2-x,1/2-y,-z
8 1/2+x,1/2-y,1/2+z

loop_
_atom_site_type_symbol
_atom_site_label
_atom_site_fract_x
_atom_site_fract_y
_atom_site_fract_z
_atom_site_U_iso_or_equiv
_atom_site_adp_type
_atom_site_calc_flag
_atom_site_occupancy
Te Te1 0.37266(2) 0.19170(7) 0.36070(2) 0.01174(14) Uani d 1
Te Te2 0.14654(2) 0.28795(7) 0.37921(2) 0.01156(13) Uani d 1
Co Co1 0 -0.2441(3) 0.25 0.0193(7) Uani d 0.500(10)
Mg Mg1 0 -0.244(3) 0.25 0.0193(7) Uani d 0.500(10)
Co Co2 0.09308(5) -0.22203(15) 0.47692(6) 0.0126(3) Uani d 0.874(7)
Mg Mg2 0.09308(5) -0.22203(15) 0.47692(6) 0.0126(3) Uani d 0.126(7)
Co Co3 -0.01002(6) 0.22050(18) 0.38052(6) 0.0129(4) Uani d 0.685(8)
Mg Mg3 -0.01002(6) 0.22050(18) 0.38052(6) 0.0129(4) Uani d 0.315(8)
Cl Cl1 0.25953(10) -0.1767(3) 0.40309(12) 0.0252(6) Uani d 1
O O1 0.0661(2) 0.5050(7) 0.3715(3) 0.0140(14) Uani d 1
O O2 0.1135(3) 0.3485(8) 0.2513(3) 0.0199(17) Uani d 1
O O3 -0.0733(2) 0.3903(7) 0.4283(3) 0.0144(15) Uani d 1
O O4 0.0777(2) 0.0109(7) 0.3549(3) 0.0144(15) Uani d 1
O O5 -0.0432(2) -0.1600(7) 0.3564(3) 0.0142(15) Uani d 1
O O6 0.0971(2) 0.1415(8) 0.5224(3) 0.0169(16) Uani d 1

loop_
_atom_site_aniso_label
_atom_site_aniso_U_11
_atom_site_aniso_U_22
_atom_site_aniso_U_33
_atom_site_aniso_U_12
_atom_site_aniso_U_13
_atom_site_aniso_U_23
_atom_site_aniso_type_symbol
Te1 0.01354(16) 0.01096(16) 0.01182(15) 0.00027(11) 0.00798(12) 0.00053(10) Te
Te2 0.01231(15) 0.01128(16) 0.01157(14) 0.00008(11) 0.00718(12) -0.00018(10) Te
Co1 0.0244(9) 0.0110(7) 0.0117(7) 0 0.0041(6) 0 Co
Mg1 0.0244(9) 0.0110(7) 0.0117(7) 0 0.0041(6) 0 Mg
Co2 0.0178(4) 0.0093(4) 0.0134(4) 0.0010(3) 0.0107(3) 0.0004(3) Co
Mg2 0.0178(4) 0.0093(4) 0.0134(4) 0.0010(3) 0.0107(3) 0.0004(3) Mg
Co3 0.0161(5) 0.0106(5) 0.0149(4) 0.0008(3) 0.0107(4) 0.0006(3) Co
Mg3 0.0161(5) 0.0106(5) 0.0149(4) 0.0008(3) 0.0107(4) 0.0006(3) Mg
Cl1 0.0197(6) 0.0307(8) 0.0244(7) 0.0018(6) 0.0122(5) -0.0025(6) Cl
O1 0.0169(17) 0.0094(16) 0.0149(15) 0.0027(14) 0.0088(13) 0.0015(13) O
O2 0.025(2) 0.0213(19) 0.0144(16) -0.0048(17) 0.0123(15) 0.0025(15) O
O3 0.0213(18) 0.0119(16) 0.0154(15) 0.0028(15) 0.0136(14) 0.0039(13) O
O4 0.0169(17) 0.0123(16) 0.0173(16) -0.0040(14) 0.0118(14) -0.0029(13) O
O5 0.0154(17) 0.0096(16) 0.0200(17) -0.0001(14) 0.0116(14) 0.0015(13) O
O6 0.0240(19) 0.0121(16) 0.0156(16) 0.0012(16) 0.0120(15) -0.0002(14) O

loop_
_atom_type_symbol
_atom_type_scat_dispersion_real
_atom_type_scat_dispersion_imag
_atom_type_scat_source
Te -0.531 1.675 'International Tables Vol C Tables  4.2.6.8 and 6.1.1.4'
Co 0.349 0.972 'International Tables Vol C Tables  4.2.6.8 and 6.1.1.4'
Cl 0.148 0.159 'International Tables Vol C Tables  4.2.6.8 and 6.1.1.4'
Mg 0.049 0.036 'International Tables Vol C Tables  4.2.6.8 and 6.1.1.4'
O 0.011 0.006 'International Tables Vol C Tables  4.2.6.8 and 6.1.1.4'

loop_
_geom_angle_atom_site_label_1
_geom_angle_atom_site_label_2
_geom_angle_atom_site_label_3
_geom_angle_site_symmetry_1
_geom_angle_site_symmetry_3
_geom_angle
O2 Te1 O3 6_545 5_545 65.95(16)
O2 Te1 O5 6_545 5_555 78.97(17)
O2 Te1 O6 6_545 7_556 156.31(14)
O3 Te1 O5 5_545 5_555 99.06(19)
O3 Te1 O6 5_545 7_556 93.00(17)
O5 Te1 O6 5_555 7_556 94.6(2)
O1 Te2 O2 . . 95.2(2)
O1 Te2 O4 . . 88.37(19)
O2 Te2 O4 . . 99.07(18)
O1 M1 O1 1_545 2_545 102.34(15)
O1 M1 O4 1_545 . 81.71(14)
O1 M1 O4 1_545 2_555 167.7(2)
O1 M1 O5 1_545 . 73.18(17)
O1 M1 O5 1_545 2_555 121.38(17)
O1 M1 O1 2_545 1_545 102.34(15)
O1 M1 O4 2_545 . 167.7(2)
O1 M1 O4 2_545 2_555 81.71(14)
O1 M1 O5 2_545 . 121.38(17)
O1 M1 O5 2_545 2_555 73.18(17)
O4 M1 O4 . 2_555 96.75(15)
O4 M1 O5 . . 70.82(18)
O4 M1 O5 . 2_555 94.78(18)
O4 M1 O4 2_555 . 96.75(15)
O4 M1 O5 2_555 . 94.78(18)
O4 M1 O5 2_555 2_555 70.82(18)
O5 M1 O5 . 2_555 158.73(15)
O5 M1 O5 2_555 . 158.73(15)
Cl1 M2 O1 7_546 1_545 97.67(12)
Cl1 M2 O3 7_546 3_556 87.56(12)
Cl1 M2 O4 7_546 . 108.86(13)
Cl1 M2 O5 7_546 . 174.24(13)
Cl1 M2 O6 7_546 . 97.62(11)
O1 M2 O3 1_545 3_556 105.78(17)
O1 M2 O4 1_545 . 77.91(16)
O1 M2 O5 1_545 . 76.57(16)
O1 M2 O6 1_545 . 153.49(16)
O3 M2 O4 3_556 . 162.76(17)
O3 M2 O5 3_556 . 94.10(17)
O3 M2 O6 3_556 . 96.4(2)
O4 M2 O5 . . 70.09(17)
O4 M2 O6 . . 76.70(17)
O5 M2 O6 . . 87.68(14)
O1 M3 O2 . 2_555 90.70(17)
O1 M3 O3 . . 109.33(18)
O1 M3 O4 . . 71.91(16)
O1 M3 O5 . . 143.3(2)
O1 M3 O6 . . 85.17(16)
O2 M3 O3 2_555 . 78.53(19)
O2 M3 O4 2_555 . 111.34(19)
O2 M3 O5 2_555 . 95.80(15)
O2 M3 O6 2_555 . 172.04(17)
O3 M3 O4 . . 170.13(13)
O3 M3 O5 . . 107.4(2)
O3 M3 O6 . . 96.41(18)
O4 M3 O5 . . 72.10(18)
O4 M3 O6 . . 73.83(17)
O5 M3 O6 . . 91.56(14)

loop_
_geom_bond_atom_site_label_1
_geom_bond_atom_site_label_2
_geom_bond_site_symmetry_2
_geom_bond_distance
_geom_bond_publ_flag
Te1 O2 6_545 2.706(5) ?
Te1 O3 5_545 1.876(4) yes
Te1 O5 5_555 1.881(5) yes
Te1 O6 7_556 1.870(4) yes
Te2 O1 . 1.907(5) yes
Te2 O2 . 1.834(5) yes
Te2 O4 . 1.876(4) yes
M1 O1 1_545 2.104(4) yes
M1 O1 2_545 2.104(4) yes
M1 O4 . 2.019(3) yes
M1 O4 2_555 2.019(3) yes
M1 O5 . 2.397(6) yes
M1 O5 2_555 2.397(6) yes
M2 M3 . 2.8920(12) ?
M2 Mg3 . 2.8920(7) ?
M2 Cl1 7_546 2.4616(16) yes
M2 O1 1_545 2.069(4) yes
M2 O3 3_556 2.020(5) yes
M2 O4 . 2.218(5) yes
M2 O5 . 2.270(3) yes
M2 O6 . 2.037(4) yes
M3 O1 . 2.191(5) yes
M3 O2 2_555 2.056(3) yes
M3 O3 . 2.035(5) yes
M3 O4 . 2.296(5) yes
M3 O5 . 2.072(4) yes
M3 O6 . 2.098(3) yes
